data_1527881
loop_
_publ_author_name
'Norlund Christensen, A.'

_publ_section_title
;
 A neutron diffraction investigation on a crystal of alpha-Mo2 C
;
_journal_name_full 'Acta Chemica Scandinavica, Series A: (28,1974-)'
_journal_page_first 509
_journal_page_last 511
_journal_volume 31
_journal_year 1977
_chemical_formula_sum 'C Mo2'
_chemical_name_systematic 'Mo2 C'
_space_group_IT_number 60
_symmetry_space_group_name_Hall '-P 2n 2ab'
_symmetry_space_group_name_H-M 'P b c n'
_cell_angle_alpha 90
_cell_angle_beta 90
_cell_angle_gamma 90
_cell_formula_units_Z 4
_cell_length_a 4.732
_cell_length_b 6.037
_cell_length_c 5.204
_cell_volume 148.663
_citation_journal_id_ASTM ACAPCT
_cod_data_source_file NorlundChristensen_ACAPCT_1977_781.cif
_cod_data_source_block C1Mo2
_cod_original_cell_volume 148.6631
_cod_original_formula_sum 'C1 Mo2'
_cod_database_code 1527881

loop_
_symmetry_equiv_pos_as_xyz
x,y,z
-x+1/2,-y+1/2,z+1/2
x+1/2,-y+1/2,-z
-x,y,-z+1/2
-x,-y,-z
x-1/2,y-1/2,-z-1/2
-x-1/2,y-1/2,z
x,-y,z-1/2

loop_
_atom_site_label
_atom_site_type_symbol
_atom_site_fract_x
_atom_site_fract_y
_atom_site_fract_z
_atom_site_occupancy
_atom_site_U_iso_or_equiv
Mo1 Mo 0.249 0.13 0.083 1 0.0
C2 C 0 0.866 0.25 0.82 0.0
C1 C 0 0.355 0.25 0.2 0.0
